data_4514501
loop_
_publ_author_name
'Xing, Kai'
'Fan, Ruiqing'
'Gai, Shuang'
'Zheng, Xubin'
'Wang, Ping'
'Yang, Yulin'

_publ_section_title
;
 Europium-Functionalized Flexible Luminescent Zeolite-like Supramolecular
 Assembly for Ratiometric Anthrax Biomarker Determination.
;
_journal_issue 39
_journal_name_full 'ACS applied materials &amp; interfaces'
_journal_page_first 36081
_journal_page_last 36089
_journal_paper_doi 10.1021/acsami.9b11650
_journal_volume 11
_journal_year 2019
_chemical_formula_sum 'C46 H40 Cd2 N8 O16'
_chemical_formula_weight 1185.66
_space_group_IT_number 14
_space_group_name_Hall '-P 2yn'
_space_group_name_H-M_alt 'P 1 21/n 1'
_symmetry_cell_setting monoclinic
_symmetry_space_group_name_Hall '-P 2yn'
_symmetry_space_group_name_H-M 'P 1 21/n 1'
_atom_sites_solution_hydrogens geom
_atom_sites_solution_primary direct
_atom_sites_solution_secondary difmap
_audit_creation_method SHELXL-97
_cell_angle_alpha 90.00
_cell_angle_beta 100.207(4)
_cell_angle_gamma 90.00
_cell_formula_units_Z 2
_cell_length_a 9.178(3)
_cell_length_b 19.687(7)
_cell_length_c 12.828(5)
_cell_measurement_reflns_used 5135
_cell_measurement_temperature 296(2)
_cell_measurement_theta_max 24.86
_cell_measurement_theta_min 2.48
_cell_volume 2281.2(14)
_computing_cell_refinement 'Bruker SMART'
_computing_data_collection 'Bruker SMART'
_computing_data_reduction 'Bruker SAINT'
_computing_molecular_graphics 'Bruker SHELXTL'
_computing_publication_material 'Bruker SHELXTL'
_computing_structure_refinement 'SHELXL-97 (Sheldrick, 1997)'
_computing_structure_solution 'SHELXS-97 (Sheldrick, 1990)'
_diffrn_ambient_temperature 296(2)
_diffrn_detector_area_resol_mean 0
_diffrn_measured_fraction_theta_full 0.998
_diffrn_measured_fraction_theta_max 0.908
_diffrn_measurement_device_type 'CCD area detector'
_diffrn_measurement_method 'phi and omega scans'
_diffrn_radiation_monochromator graphite
_diffrn_radiation_source 'fine-focus sealed tube'
_diffrn_radiation_type MoK\a
_diffrn_radiation_wavelength 0.71073
_diffrn_reflns_av_R_equivalents 0.0332
_diffrn_reflns_av_sigmaI/netI 0.0327
_diffrn_reflns_limit_h_max 11
_diffrn_reflns_limit_h_min -11
_diffrn_reflns_limit_k_max 24
_diffrn_reflns_limit_k_min -24
_diffrn_reflns_limit_l_max 15
_diffrn_reflns_limit_l_min -14
_diffrn_reflns_number 16899
_diffrn_reflns_theta_full 25.00
_diffrn_reflns_theta_max 27.02
_diffrn_reflns_theta_min 1.92
_diffrn_standards_decay_% 0
_diffrn_standards_interval_count 0
_diffrn_standards_interval_time 0
_diffrn_standards_number 0
_exptl_absorpt_coefficient_mu 1.015
_exptl_absorpt_correction_T_max 0.8151
_exptl_absorpt_correction_T_min 0.7505
_exptl_absorpt_correction_type none
_exptl_crystal_colour colorless
_exptl_crystal_density_diffrn 1.718
_exptl_crystal_density_method 'not measured'
_exptl_crystal_description block
_exptl_crystal_F_000 1184
_exptl_crystal_size_max 0.30
_exptl_crystal_size_mid 0.22
_exptl_crystal_size_min 0.21
_refine_diff_density_max 0.358
_refine_diff_density_min -0.432
_refine_diff_density_rms 0.065
_refine_ls_extinction_method none
_refine_ls_goodness_of_fit_ref 1.036
_refine_ls_hydrogen_treatment mixed
_refine_ls_matrix_type full
_refine_ls_number_parameters 325
_refine_ls_number_reflns 4537
_refine_ls_number_restraints 0
_refine_ls_restrained_S_all 1.036
_refine_ls_R_factor_all 0.0396
_refine_ls_R_factor_gt 0.0299
_refine_ls_shift/su_max 0.001
_refine_ls_shift/su_mean 0.000
_refine_ls_structure_factor_coef Fsqd
_refine_ls_weighting_details 'calc w=1/[\s^2^(Fo^2^)+(0.0446P)^2^+0.5287P] where P=(Fo^2^+2Fc^2^)/3'
_refine_ls_weighting_scheme calc
_refine_ls_wR_factor_gt 0.0786
_refine_ls_wR_factor_ref 0.0835
_reflns_number_gt 3765
_reflns_number_total 4537
_reflns_threshold_expression >2sigma(I)
_cod_data_source_file am9b11650_si_002.cif
_cod_data_source_block 2
_cod_depositor_comments
;
The following automatic conversions were performed:

'_symmetry_cell_setting' value 'Monoclinic' changed to 'monoclinic'
according to
/home/data/users/saulius/crontab/automatic-downloads/current/ACS/lib/dictionaries/cif_core.dic
dictionary named 'cif_core.dic' version 2.4.2 from 2011-04-26.

Automatic conversion script
Id: cif_fix_values 4973 2017-02-22 13:04:09Z antanas 
;
_cod_original_cell_volume 2281.0(14)
_cod_original_sg_symbol_H-M P2(1)/n
_cod_database_code 4514501

loop_
_symmetry_equiv_pos_as_xyz
'x, y, z'
'-x+1/2, y+1/2, -z+1/2'
'-x, -y, -z'
'x-1/2, -y-1/2, z-1/2'

loop_
_atom_site_label
_atom_site_type_symbol
_atom_site_fract_x
_atom_site_fract_y
_atom_site_fract_z
_atom_site_U_iso_or_equiv
_atom_site_adp_type
_atom_site_occupancy
_atom_site_symmetry_multiplicity
_atom_site_calc_flag
_atom_site_refinement_flags
Cd1 Cd 0.71815(2) 0.010189(10) 0.142716(16) 0.03655(9) Uani 1 1 d .
O1 O 0.9676(3) 0.00291(11) 0.22109(19) 0.0541(6) Uani 1 1 d .
O2 O 0.8068(3) -0.04823(12) 0.30092(18) 0.0574(6) Uani 1 1 d .
O3 O 0.6348(4) -0.13749(12) 0.0719(2) 0.0790(9) Uani 1 1 d .
O4 O 0.7111(2) -0.04934(9) -0.00798(15) 0.0427(5) Uani 1 1 d .
O5 O 0.9845(3) -0.26453(11) -0.35953(18) 0.0600(6) Uani 1 1 d .
H5 H 1.0196 -0.2943 -0.3924 0.090 Uiso 1 1 calc R
O6 O 0.9067(3) -0.35360(11) -0.27818(19) 0.0590(6) Uani 1 1 d .
O7 O 0.4823(2) -0.01500(10) 0.16754(18) 0.0473(5) Uani 1 1 d .
H7A H 0.4206 -0.0001 0.1152 0.071 Uiso 1 1 d R
H7C H 0.4728 -0.0578 0.1719 0.071 Uiso 1 1 d R
O8 O 0.6346(3) -0.12188(15) 0.4179(2) 0.0872(9) Uani 1 1 d .
H8B H 0.5424 -0.1300 0.4110 0.131 Uiso 1 1 d R
H8E H 0.6636 -0.1011 0.4759 0.131 Uiso 1 1 d R
N1 N 0.8017(3) 0.09593(11) 0.03050(18) 0.0350(5) Uani 1 1 d .
N2 N 0.9254(3) 0.20162(13) -0.0693(2) 0.0483(7) Uani 1 1 d .
N3 N 0.6738(3) 0.11998(12) 0.20335(18) 0.0366(5) Uani 1 1 d .
C1 C 0.8769(3) 0.08454(15) -0.0484(2) 0.0410(7) Uani 1 1 d .
H1A H 0.8884 0.0402 -0.0706 0.049 Uiso 1 1 calc R
C2 C 0.9376(4) 0.13709(16) -0.0969(3) 0.0476(8) Uani 1 1 d .
H2B H 0.9891 0.1271 -0.1512 0.057 Uiso 1 1 calc R
C3 C 0.8510(3) 0.21278(15) 0.0088(2) 0.0433(7) Uani 1 1 d .
H3A H 0.8398 0.2573 0.0303 0.052 Uiso 1 1 calc R
C4 C 0.7893(3) 0.16096(13) 0.0598(2) 0.0343(6) Uani 1 1 d .
C5 C 0.7140(3) 0.17329(14) 0.1502(2) 0.0360(6) Uani 1 1 d .
C6 C 0.6798(4) 0.23402(15) 0.1957(3) 0.0488(8) Uani 1 1 d .
H6A H 0.6963 0.2779 0.1737 0.059 Uiso 1 1 calc R
C7 C 0.6164(4) 0.21503(16) 0.2800(3) 0.0511(8) Uani 1 1 d .
H7B H 0.5815 0.2442 0.3271 0.061 Uiso 1 1 calc R
N4 N 0.6134(3) 0.14680(12) 0.28289(18) 0.0398(6) Uani 1 1 d .
C8 C 0.5756(3) 0.10390(17) 0.3668(2) 0.0464(8) Uani 1 1 d .
H8A H 0.5334 0.0618 0.3358 0.070 Uiso 1 1 calc R
H8C H 0.5005 0.1266 0.3985 0.070 Uiso 1 1 calc R
C9 C 1.2939(3) -0.08741(14) 0.5472(2) 0.0372(6) Uani 1 1 d .
C10 C 1.3192(4) -0.05029(16) 0.4607(3) 0.0486(8) Uani 1 1 d .
H10A H 1.4152 -0.0370 0.4566 0.058 Uiso 1 1 calc R
C11 C 1.2047(4) -0.03269(16) 0.3804(3) 0.0483(8) Uani 1 1 d .
H11A H 1.2242 -0.0074 0.3232 0.058 Uiso 1 1 calc R
C12 C 1.0618(3) -0.05230(14) 0.3844(2) 0.0376(7) Uani 1 1 d .
C13 C 1.0354(3) -0.09068(16) 0.4699(2) 0.0445(7) Uani 1 1 d .
H13A H 0.9394 -0.1047 0.4728 0.053 Uiso 1 1 calc R
C14 C 1.1503(3) -0.10860(16) 0.5515(2) 0.0442(7) Uani 1 1 d .
H14A H 1.1313 -0.1345 0.6082 0.053 Uiso 1 1 calc R
C15 C 0.9370(4) -0.03149(15) 0.2972(2) 0.0414(7) Uani 1 1 d .
C16 C 0.8447(3) -0.24364(14) -0.2240(2) 0.0382(6) Uani 1 1 d .
C17 C 0.8632(4) -0.17371(15) -0.2304(2) 0.0439(7) Uani 1 1 d .
H17A H 0.9129 -0.1557 -0.2813 0.053 Uiso 1 1 calc R
C18 C 0.8079(3) -0.13100(15) -0.1612(2) 0.0417(7) Uani 1 1 d .
H18A H 0.8209 -0.0843 -0.1656 0.050 Uiso 1 1 calc R
C19 C 0.7328(3) -0.15752(13) -0.0849(2) 0.0342(6) Uani 1 1 d .
C20 C 0.7113(3) -0.22754(14) -0.0811(2) 0.0432(7) Uani 1 1 d .
H20A H 0.6598 -0.2457 -0.0314 0.052 Uiso 1 1 calc R
C21 C 0.7657(3) -0.27001(15) -0.1504(2) 0.0434(7) Uani 1 1 d .
H21A H 0.7495 -0.3166 -0.1480 0.052 Uiso 1 1 calc R
C22 C 0.6866(3) -0.11293(13) -0.0019(2) 0.0385(7) Uani 1 1 d .
C23 C 0.9136(3) -0.29282(15) -0.2898(2) 0.0426(7) Uani 1 1 d .

loop_
_atom_site_aniso_label
_atom_site_aniso_U_11
_atom_site_aniso_U_22
_atom_site_aniso_U_33
_atom_site_aniso_U_23
_atom_site_aniso_U_13
_atom_site_aniso_U_12
Cd1 0.04259(15) 0.03412(13) 0.03422(14) 0.00175(8) 0.01033(10) 0.00216(9)
O1 0.0496(14) 0.0685(15) 0.0448(14) 0.0189(11) 0.0102(11) 0.0099(11)
O2 0.0463(14) 0.0695(16) 0.0535(14) 0.0188(12) 0.0008(11) -0.0034(11)
O3 0.138(3) 0.0415(13) 0.0784(18) -0.0033(12) 0.0766(19) -0.0120(15)
O4 0.0594(14) 0.0305(11) 0.0401(12) -0.0022(8) 0.0142(10) -0.0025(9)
O5 0.0783(17) 0.0465(13) 0.0644(15) -0.0083(11) 0.0381(13) -0.0017(12)
O6 0.0737(17) 0.0382(13) 0.0733(16) -0.0078(11) 0.0351(14) 0.0019(11)
O7 0.0454(13) 0.0389(11) 0.0570(14) 0.0073(10) 0.0073(11) -0.0009(9)
O8 0.082(2) 0.0776(19) 0.103(2) 0.0092(17) 0.0190(18) -0.0088(16)
N1 0.0398(14) 0.0340(12) 0.0324(13) -0.0007(10) 0.0098(11) -0.0002(10)
N2 0.0554(17) 0.0455(15) 0.0466(16) 0.0065(12) 0.0162(13) -0.0061(12)
N3 0.0411(14) 0.0390(13) 0.0317(13) -0.0016(10) 0.0114(11) 0.0025(10)
C1 0.0450(18) 0.0417(16) 0.0384(17) -0.0054(13) 0.0134(14) -0.0011(13)
C2 0.0495(19) 0.0537(19) 0.0438(18) 0.0007(15) 0.0193(15) -0.0050(15)
C3 0.056(2) 0.0332(15) 0.0421(18) 0.0019(12) 0.0110(15) -0.0023(13)
C4 0.0365(16) 0.0342(14) 0.0316(15) 0.0006(11) 0.0045(12) 0.0017(11)
C5 0.0375(16) 0.0354(15) 0.0343(16) 0.0012(12) 0.0043(13) 0.0042(12)
C6 0.062(2) 0.0372(16) 0.0479(19) -0.0010(14) 0.0126(16) 0.0062(14)
C7 0.060(2) 0.0473(18) 0.0464(19) -0.0091(15) 0.0117(16) 0.0172(15)
N4 0.0415(14) 0.0489(15) 0.0303(13) -0.0042(11) 0.0099(11) 0.0081(11)
C8 0.0394(18) 0.068(2) 0.0348(17) 0.0019(15) 0.0134(14) 0.0001(15)
C9 0.0398(17) 0.0420(16) 0.0310(15) -0.0056(12) 0.0093(13) 0.0003(12)
C10 0.0433(19) 0.0529(19) 0.050(2) 0.0044(15) 0.0093(16) -0.0098(14)
C11 0.056(2) 0.0454(17) 0.0432(18) 0.0127(14) 0.0089(16) -0.0033(15)
C12 0.0440(18) 0.0364(15) 0.0322(15) -0.0026(12) 0.0065(13) 0.0054(12)
C13 0.0393(17) 0.0532(18) 0.0432(18) 0.0013(14) 0.0133(14) -0.0007(14)
C14 0.0449(18) 0.0559(19) 0.0332(16) 0.0067(14) 0.0102(14) 0.0024(14)
C15 0.051(2) 0.0351(15) 0.0379(17) -0.0027(13) 0.0080(14) 0.0056(14)
C16 0.0410(17) 0.0368(15) 0.0367(16) -0.0063(12) 0.0066(13) 0.0004(12)
C17 0.055(2) 0.0397(16) 0.0414(17) 0.0013(13) 0.0201(15) -0.0027(14)
C18 0.0547(19) 0.0294(14) 0.0447(18) 0.0016(12) 0.0186(15) -0.0013(13)
C19 0.0377(16) 0.0291(13) 0.0363(15) -0.0015(11) 0.0077(13) -0.0007(11)
C20 0.0495(19) 0.0379(16) 0.0464(18) 0.0019(13) 0.0200(15) -0.0031(13)
C21 0.0521(19) 0.0282(15) 0.0524(19) -0.0038(13) 0.0157(15) -0.0027(12)
C22 0.0481(18) 0.0301(15) 0.0400(17) 0.0011(12) 0.0146(14) 0.0008(12)
C23 0.0431(18) 0.0409(17) 0.0446(18) -0.0059(13) 0.0097(14) -0.0010(13)

loop_
_atom_type_symbol
_atom_type_description
_atom_type_scat_dispersion_real
_atom_type_scat_dispersion_imag
_atom_type_scat_source
C C 0.0033 0.0016 'International Tables Vol C Tables 4.2.6.8 and 6.1.1.4'
H H 0.0000 0.0000 'International Tables Vol C Tables 4.2.6.8 and 6.1.1.4'
N N 0.0061 0.0033 'International Tables Vol C Tables 4.2.6.8 and 6.1.1.4'
O O 0.0106 0.0060 'International Tables Vol C Tables 4.2.6.8 and 6.1.1.4'
Cd Cd -0.8075 1.2024 'International Tables Vol C Tables 4.2.6.8 and 6.1.1.4'

loop_
_geom_angle_atom_site_label_1
_geom_angle_atom_site_label_2
_geom_angle_atom_site_label_3
_geom_angle
_geom_angle_site_symmetry_1
_geom_angle_site_symmetry_3
O4 Cd1 O7 97.01(8) . .
O4 Cd1 O1 102.39(8) . .
O7 Cd1 O1 143.40(8) . .
O4 Cd1 O2 116.08(9) . .
O7 Cd1 O2 88.01(8) . .
O1 Cd1 O2 55.60(8) . .
O4 Cd1 N3 141.28(7) . .
O7 Cd1 N3 86.00(8) . .
O1 Cd1 N3 97.33(8) . .
O2 Cd1 N3 102.57(9) . .
O4 Cd1 N1 79.46(8) . .
O7 Cd1 N1 129.52(8) . .
O1 Cd1 N1 84.81(8) . .
O2 Cd1 N1 139.00(8) . .
N3 Cd1 N1 69.47(8) . .
O4 Cd1 C15 112.22(8) . .
O7 Cd1 C15 115.55(9) . .
O1 Cd1 C15 27.94(9) . .
O2 Cd1 C15 27.67(9) . .
N3 Cd1 C15 100.77(9) . .
N1 Cd1 C15 112.08(9) . .
C15 O1 Cd1 91.77(19) . .
C15 O2 Cd1 91.45(19) . .
C22 O4 Cd1 115.87(18) . .
C23 O5 H5 109.5 . .
Cd1 O7 H7A 109.1 . .
Cd1 O7 H7C 109.4 . .
H7A O7 H7C 109.5 . .
H8B O8 H8E 109.5 . .
C1 N1 C4 116.8(2) . .
C1 N1 Cd1 126.13(18) . .
C4 N1 Cd1 116.42(18) . .
C3 N2 C2 116.0(3) . .
C5 N3 N4 105.4(2) . .
C5 N3 Cd1 118.15(18) . .
N4 N3 Cd1 136.47(18) . .
N1 C1 C2 121.3(3) . .
N1 C1 H1A 119.3 . .
C2 C1 H1A 119.3 . .
N2 C2 C1 122.6(3) . .
N2 C2 H2B 118.7 . .
C1 C2 H2B 118.7 . .
N2 C3 C4 122.8(3) . .
N2 C3 H3A 118.6 . .
C4 C3 H3A 118.6 . .
N1 C4 C3 120.5(3) . .
N1 C4 C5 116.9(2) . .
C3 C4 C5 122.6(3) . .
N3 C5 C6 110.9(3) . .
N3 C5 C4 118.8(2) . .
C6 C5 C4 130.2(3) . .
C7 C6 C5 104.9(3) . .
C7 C6 H6A 127.6 . .
C5 C6 H6A 127.6 . .
N4 C7 C6 108.0(3) . .
N4 C7 H7B 126.0 . .
C6 C7 H7B 126.0 . .
C7 N4 N3 110.9(2) . .
C7 N4 C8 127.5(3) . .
N3 N4 C8 120.9(2) . .
N4 C8 C9 113.7(2) . 3_756
N4 C8 H8A 108.8 . .
C9 C8 H8A 108.8 3_756 .
N4 C8 H8C 108.8 . .
C9 C8 H8C 108.8 3_756 .
H8A C8 H8C 107.7 . .
C10 C9 C14 119.0(3) . .
C10 C9 C8 118.3(3) . 3_756
C14 C9 C8 122.7(3) . 3_756
C9 C10 C11 121.2(3) . .
C9 C10 H10A 119.4 . .
C11 C10 H10A 119.4 . .
C10 C11 C12 120.4(3) . .
C10 C11 H11A 119.8 . .
C12 C11 H11A 119.8 . .
C11 C12 C13 118.9(3) . .
C11 C12 C15 119.9(3) . .
C13 C12 C15 121.2(3) . .
C12 C13 C14 121.1(3) . .
C12 C13 H13A 119.5 . .
C14 C13 H13A 119.5 . .
C9 C14 C13 119.4(3) . .
C9 C14 H14A 120.3 . .
C13 C14 H14A 120.3 . .
O2 C15 O1 121.1(3) . .
O2 C15 C12 120.4(3) . .
O1 C15 C12 118.5(3) . .
O2 C15 Cd1 60.88(16) . .
O1 C15 Cd1 60.29(17) . .
C12 C15 Cd1 178.0(2) . .
C21 C16 C17 119.6(3) . .
C21 C16 C23 117.7(3) . .
C17 C16 C23 122.6(3) . .
C18 C17 C16 120.0(3) . .
C18 C17 H17A 120.0 . .
C16 C17 H17A 120.0 . .
C17 C18 C19 120.4(3) . .
C17 C18 H18A 119.8 . .
C19 C18 H18A 119.8 . .
C18 C19 C20 119.0(3) . .
C18 C19 C22 121.1(2) . .
C20 C19 C22 119.7(3) . .
C21 C20 C19 120.5(3) . .
C21 C20 H20A 119.7 . .
C19 C20 H20A 119.7 . .
C20 C21 C16 120.3(3) . .
C20 C21 H21A 119.8 . .
C16 C21 H21A 119.8 . .
O3 C22 O4 121.9(3) . .
O3 C22 C19 120.9(2) . .
O4 C22 C19 117.1(2) . .
O6 C23 O5 123.0(3) . .
O6 C23 C16 122.3(3) . .
O5 C23 C16 114.7(3) . .

loop_
_geom_bond_atom_site_label_1
_geom_bond_atom_site_label_2
_geom_bond_distance
_geom_bond_site_symmetry_2
Cd1 O4 2.252(2) .
Cd1 O7 2.297(2) .
Cd1 O1 2.336(3) .
Cd1 O2 2.349(2) .
Cd1 N3 2.357(2) .
Cd1 N1 2.429(2) .
Cd1 C15 2.688(3) .
O1 C15 1.260(4) .
O2 C15 1.249(4) .
O3 C22 1.231(3) .
O4 C22 1.277(3) .
O5 C23 1.319(4) .
O5 H5 0.8200 .
O6 C23 1.209(4) .
O7 H7A 0.8500 .
O7 H7C 0.8501 .
O8 H8B 0.8500 .
O8 H8E 0.8500 .
N1 C1 1.341(3) .
N1 C4 1.345(3) .
N2 C3 1.328(4) .
N2 C2 1.329(4) .
N3 C5 1.338(4) .
N3 N4 1.352(3) .
C1 C2 1.375(4) .
C1 H1A 0.9300 .
C2 H2B 0.9300 .
C3 C4 1.386(4) .
C3 H3A 0.9300 .
C4 C5 1.472(4) .
C5 C6 1.391(4) .
C6 C7 1.367(4) .
C6 H6A 0.9300 .
C7 N4 1.344(4) .
C7 H7B 0.9300 .
N4 C8 1.457(4) .
C8 C9 1.513(4) 3_756
C8 H8A 0.9700 .
C8 H8C 0.9700 .
C9 C10 1.383(4) .
C9 C14 1.392(4) .
C9 C8 1.513(4) 3_756
C10 C11 1.379(4) .
C10 H10A 0.9300 .
C11 C12 1.377(4) .
C11 H11A 0.9300 .
C12 C13 1.388(4) .
C12 C15 1.509(4) .
C13 C14 1.393(4) .
C13 H13A 0.9300 .
C14 H14A 0.9300 .
C16 C21 1.388(4) .
C16 C17 1.392(4) .
C16 C23 1.497(4) .
C17 C18 1.383(4) .
C17 H17A 0.9300 .
C18 C19 1.395(4) .
C18 H18A 0.9300 .
C19 C20 1.395(4) .
C19 C22 1.498(4) .
C20 C21 1.377(4) .
C20 H20A 0.9300 .
C21 H21A 0.9300 .
